data_7232124
loop_
_publ_author_name
'Bosch, Eric'
'Kruse, Samantha J.'
'Groeneman, Ryan H.'

_publ_section_title
;
 Infinite and discrete halogen bonded assemblies based upon
 1,2-bis(iodoethynyl)benzene
;
_journal_issue 6
_journal_name_full CrystEngComm
_journal_page_first 990
_journal_paper_doi 10.1039/C8CE01984C
_journal_volume 21
_journal_year 2019
_chemical_formula_moiety '0.5(C10 H4 I2), C13 H11 N'
_chemical_formula_sum 'C18 H13 I N'
_chemical_formula_weight 370.19
_chemical_name_common 'Cocrystal between 1,2-bis(iodoethynyl)benzene and 4-stilbazole'
_space_group_crystal_system monoclinic
_space_group_IT_number 15
_space_group_name_Hall '-I 2ya'
_space_group_name_H-M_alt 'I 1 2/a 1'
_symmetry_space_group_name_Hall '-I 2ya'
_symmetry_space_group_name_H-M 'I 1 2/a 1'
_atom_sites_solution_hydrogens geom
_audit_creation_method SHELXL-2018/3
_audit_update_record
;
2018-11-16 deposited with the CCDC.
2019-01-08 downloaded from the CCDC.
;
_cell_angle_alpha 90
_cell_angle_beta 108.513(10)
_cell_angle_gamma 90
_cell_formula_units_Z 8
_cell_length_a 17.008(2)
_cell_length_b 10.0083(10)
_cell_length_c 19.248(2)
_cell_measurement_reflns_used 9834
_cell_measurement_temperature 299(2)
_cell_measurement_theta_max 28.48
_cell_measurement_theta_min 2.23
_cell_volume 3106.9(6)
_computing_cell_refinement 'Bruker SAINT'
_computing_data_collection 'Bruker APEX2'
_computing_data_reduction 'Bruker SAINT'
_computing_publication_material 'XSeed (Barbour, 2001)'
_computing_structure_refinement 'SHELXL-2018/3 (Sheldrick, 2018)'
_computing_structure_solution 'SHELXT 2018/2 (Sheldrick, 2018)'
_diffrn_ambient_temperature 299(2)
_diffrn_measured_fraction_theta_full 1.000
_diffrn_measured_fraction_theta_max 0.999
_diffrn_measurement_device_type 'Bruker APEX-II CCD'
_diffrn_measurement_method '\f and \w scans'
_diffrn_radiation_type MoK\a
_diffrn_radiation_wavelength 0.71073
_diffrn_reflns_av_R_equivalents 0.0355
_diffrn_reflns_av_unetI/netI 0.0169
_diffrn_reflns_Laue_measured_fraction_full 1.000
_diffrn_reflns_Laue_measured_fraction_max 0.999
_diffrn_reflns_limit_h_max 24
_diffrn_reflns_limit_h_min -24
_diffrn_reflns_limit_k_max 8
_diffrn_reflns_limit_k_min -14
_diffrn_reflns_limit_l_max 27
_diffrn_reflns_limit_l_min -27
_diffrn_reflns_number 46317
_diffrn_reflns_point_group_measured_fraction_full 1.000
_diffrn_reflns_point_group_measured_fraction_max 0.999
_diffrn_reflns_theta_full 25.242
_diffrn_reflns_theta_max 30.580
_diffrn_reflns_theta_min 2.232
_exptl_absorpt_coefficient_mu 2.051
_exptl_absorpt_correction_T_max 0.5644
_exptl_absorpt_correction_T_min 0.4901
_exptl_absorpt_correction_type multi-scan
_exptl_absorpt_process_details 'SADABS V2016/2 (Bruker AXS)'
_exptl_crystal_colour colourless
_exptl_crystal_density_diffrn 1.583
_exptl_crystal_description block
_exptl_crystal_F_000 1448
_exptl_crystal_recrystallization_method 'Re-crystallisation from solvent: ethanol'
_exptl_crystal_size_max 0.369
_exptl_crystal_size_mid 0.328
_exptl_crystal_size_min 0.147
_refine_diff_density_max 0.797
_refine_diff_density_min -0.597
_refine_diff_density_rms 0.057
_refine_ls_extinction_method none
_refine_ls_goodness_of_fit_ref 1.013
_refine_ls_hydrogen_treatment constr
_refine_ls_matrix_type full
_refine_ls_number_parameters 181
_refine_ls_number_reflns 4775
_refine_ls_number_restraints 0
_refine_ls_restrained_S_all 1.013
_refine_ls_R_factor_all 0.0435
_refine_ls_R_factor_gt 0.0277
_refine_ls_shift/su_max 0.003
_refine_ls_shift/su_mean 0.000
_refine_ls_structure_factor_coef Fsqd
_refine_ls_weighting_details 'w=1/[\s^2^(Fo^2^)+(0.0287P)^2^+2.8788P] where P=(Fo^2^+2Fc^2^)/3'
_refine_ls_weighting_scheme calc
_refine_ls_wR_factor_gt 0.0619
_refine_ls_wR_factor_ref 0.0707
_reflns_Friedel_coverage 0.000
_reflns_number_gt 3574
_reflns_number_total 4775
_reflns_threshold_expression 'I > 2\s(I)'
_cod_data_source_file c8ce01984c1.cif
_cod_data_source_block r11018_a
_cod_depositor_comments 'Adding full bibliography for 7232124--7232126.cif.'
_cod_original_cell_volume 3106.9(7)
_cod_database_code 7232124
_shelx_shelxl_version_number 2018/3
_shelx_space_group_comment
;
The symmetry employed for this shelxl refinement is uniquely defined
by the following loop, which should always be used as a source of
symmetry information in preference to the above space-group names.
They are only intended as comments.
;
_shelx_estimated_absorpt_t_min 0.518
_shelx_estimated_absorpt_t_max 0.753

loop_
_space_group_symop_operation_xyz
'x, y, z'
'-x+1/2, y, -z'
'x+1/2, y+1/2, z+1/2'
'-x+1, y+1/2, -z+1/2'
'-x, -y, -z'
'x-1/2, -y, z'
'-x+1/2, -y+1/2, -z+1/2'
'x, -y+1/2, z+1/2'

loop_
_atom_site_label
_atom_site_type_symbol
_atom_site_fract_x
_atom_site_fract_y
_atom_site_fract_z
_atom_site_U_iso_or_equiv
_atom_site_adp_type
_atom_site_occupancy
_atom_site_site_symmetry_order
_atom_site_calc_flag
_atom_site_refinement_flags_posn
_atom_site_refinement_flags_adp
I1 I 0.42827(2) 0.53341(2) 0.60009(2) 0.05830(7) Uani 1 1 d . .
N1 N 0.50807(14) 0.2886(2) 0.62628(13) 0.0690(6) Uani 1 1 d . .
C16 C 0.28856(14) 0.9326(2) 0.52806(13) 0.0514(5) Uani 1 1 d . .
C15 C 0.32984(15) 0.8092(2) 0.55482(14) 0.0572(5) Uani 1 1 d . .
C14 C 0.36627(15) 0.7078(2) 0.57431(14) 0.0606(6) Uani 1 1 d . .
C17 C 0.32552(17) 1.0537(2) 0.55540(16) 0.0622(6) Uani 1 1 d . .
H17 H 0.376273 1.054605 0.592568 0.075 Uiso 1 1 calc R U
C8 C 0.65436(14) -0.3277(3) 0.68209(15) 0.0618(6) Uani 1 1 d . .
C5 C 0.57428(16) 0.0315(3) 0.63124(16) 0.0633(6) Uani 1 1 d . .
C18 C 0.28734(17) 1.1728(2) 0.52770(16) 0.0691(7) Uani 1 1 d . .
H18 H 0.312252 1.253409 0.546607 0.083 Uiso 1 1 calc R U
C7 C 0.62329(16) -0.1909(3) 0.68226(16) 0.0673(6) Uani 1 1 d . .
H7 H 0.615241 -0.162675 0.725539 0.081 Uiso 1 1 calc R U
C13 C 0.66898(18) -0.3865(3) 0.62265(18) 0.0752(7) Uani 1 1 d . .
H13 H 0.658724 -0.338311 0.579352 0.090 Uiso 1 1 calc R U
C4 C 0.5574(2) 0.0865(3) 0.69089(16) 0.0786(8) Uani 1 1 d . .
H4 H 0.568109 0.038005 0.734114 0.094 Uiso 1 1 calc R U
C2 C 0.52566(18) 0.2364(3) 0.57028(17) 0.0733(7) Uani 1 1 d . .
H2 H 0.515269 0.287450 0.527956 0.088 Uiso 1 1 calc R U
C3 C 0.52472(19) 0.2135(3) 0.68606(16) 0.0772(8) Uani 1 1 d . .
H3 H 0.513748 0.248387 0.726812 0.093 Uiso 1 1 calc R U
C1 C 0.55829(18) 0.1116(3) 0.57054(17) 0.0729(7) Uani 1 1 d . .
H1 H 0.569744 0.080679 0.529211 0.088 Uiso 1 1 calc R U
C6 C 0.60576(18) -0.1048(3) 0.62930(16) 0.0727(7) Uani 1 1 d . .
H6 H 0.613879 -0.131769 0.585845 0.087 Uiso 1 1 calc R U
C9 C 0.66975(19) -0.4020(3) 0.74506(17) 0.0775(8) Uani 1 1 d . .
H9 H 0.660752 -0.364427 0.786074 0.093 Uiso 1 1 calc R U
C12 C 0.6985(2) -0.5150(3) 0.6262(2) 0.0829(8) Uani 1 1 d . .
H12 H 0.708714 -0.552600 0.585719 0.099 Uiso 1 1 calc R U
C11 C 0.7127(2) -0.5874(3) 0.6891(2) 0.0883(9) Uani 1 1 d . .
H11 H 0.732139 -0.674639 0.691478 0.106 Uiso 1 1 calc R U
C10 C 0.6982(2) -0.5310(3) 0.7483(2) 0.0943(11) Uani 1 1 d . .
H10 H 0.707688 -0.580144 0.791147 0.113 Uiso 1 1 calc R U

loop_
_atom_site_aniso_label
_atom_site_aniso_U_11
_atom_site_aniso_U_22
_atom_site_aniso_U_33
_atom_site_aniso_U_23
_atom_site_aniso_U_13
_atom_site_aniso_U_12
I1 0.05998(10) 0.04908(10) 0.06308(11) 0.00531(7) 0.01562(7) 0.00477(7)
N1 0.0671(13) 0.0567(12) 0.0830(15) 0.0068(11) 0.0234(11) 0.0118(10)
C16 0.0569(12) 0.0416(10) 0.0630(13) -0.0004(9) 0.0293(10) 0.0006(9)
C15 0.0595(13) 0.0495(12) 0.0655(14) 0.0005(11) 0.0238(11) -0.0003(10)
C14 0.0636(14) 0.0503(13) 0.0668(14) 0.0029(11) 0.0189(11) 0.0004(11)
C17 0.0631(14) 0.0518(13) 0.0755(16) -0.0077(12) 0.0274(13) -0.0064(11)
C8 0.0469(11) 0.0560(13) 0.0799(16) 0.0109(12) 0.0164(11) 0.0034(10)
C5 0.0585(14) 0.0585(15) 0.0739(16) 0.0081(12) 0.0222(12) 0.0129(11)
C18 0.0820(17) 0.0415(12) 0.095(2) -0.0102(12) 0.0440(14) -0.0101(11)
C7 0.0609(14) 0.0663(16) 0.0758(16) 0.0102(13) 0.0231(13) 0.0063(12)
C13 0.0737(17) 0.0701(17) 0.0864(19) 0.0217(15) 0.0321(15) 0.0129(14)
C4 0.094(2) 0.0763(18) 0.0648(16) 0.0159(15) 0.0245(15) 0.0241(17)
C2 0.0817(18) 0.0656(16) 0.0791(18) 0.0196(14) 0.0348(15) 0.0107(14)
C3 0.0862(19) 0.0770(19) 0.0700(17) -0.0017(15) 0.0270(15) 0.0202(16)
C1 0.0826(18) 0.0689(17) 0.0796(18) 0.0104(14) 0.0431(15) 0.0140(14)
C6 0.0777(17) 0.0700(17) 0.0753(17) 0.0094(14) 0.0313(14) 0.0182(14)
C9 0.0824(19) 0.0692(17) 0.0741(17) 0.0074(15) 0.0152(14) 0.0064(15)
C12 0.082(2) 0.0699(18) 0.099(2) 0.0039(17) 0.0320(17) 0.0150(15)
C11 0.085(2) 0.0549(16) 0.111(3) 0.0058(18) 0.0110(18) 0.0128(15)
C10 0.112(3) 0.066(2) 0.090(2) 0.0219(17) 0.010(2) 0.0098(18)

loop_
_atom_type_symbol
_atom_type_description
_atom_type_scat_dispersion_real
_atom_type_scat_dispersion_imag
_atom_type_scat_source
C C 0.0033 0.0016 'International Tables Vol C Tables 4.2.6.8 and 6.1.1.4'
H H 0.0000 0.0000 'International Tables Vol C Tables 4.2.6.8 and 6.1.1.4'
N N 0.0061 0.0033 'International Tables Vol C Tables 4.2.6.8 and 6.1.1.4'
I I -0.4742 1.8119 'International Tables Vol C Tables 4.2.6.8 and 6.1.1.4'

loop_
_geom_angle_atom_site_label_1
_geom_angle_atom_site_label_2
_geom_angle_atom_site_label_3
_geom_angle
_geom_angle_site_symmetry_1
_geom_angle_site_symmetry_3
C2 N1 C3 116.4(2) . .
C17 C16 C16 119.27(15) . 2_556
C17 C16 C15 120.3(2) . .
C16 C16 C15 120.40(14) 2_556 .
C14 C15 C16 176.5(3) . .
C15 C14 I1 175.9(2) . .
C18 C17 C16 120.4(3) . .
C9 C8 C13 117.9(3) . .
C9 C8 C7 118.1(3) . .
C13 C8 C7 124.1(3) . .
C1 C5 C4 115.9(2) . .
C1 C5 C6 119.7(3) . .
C4 C5 C6 124.3(3) . .
C18 C18 C17 120.33(16) 2_556 .
C6 C7 C8 127.7(3) . .
C12 C13 C8 121.2(3) . .
C3 C4 C5 119.8(3) . .
N1 C2 C1 123.9(3) . .
N1 C3 C4 123.4(3) . .
C2 C1 C5 120.5(3) . .
C7 C6 C5 126.3(3) . .
C10 C9 C8 120.9(3) . .
C11 C12 C13 120.0(3) . .
C10 C11 C12 119.6(3) . .
C11 C10 C9 120.4(3) . .

loop_
_geom_bond_atom_site_label_1
_geom_bond_atom_site_label_2
_geom_bond_distance
_geom_bond_site_symmetry_2
I1 C14 2.018(3) .
N1 C2 1.315(4) .
N1 C3 1.327(4) .
C16 C17 1.390(3) .
C16 C16 1.410(5) 2_556
C16 C15 1.432(3) .
C15 C14 1.186(3) .
C17 C18 1.381(4) .
C8 C9 1.374(4) .
C8 C13 1.378(4) .
C8 C7 1.468(4) .
C5 C1 1.371(4) .
C5 C4 1.383(4) .
C5 C6 1.470(4) .
C18 C18 1.375(6) 2_556
C7 C6 1.295(4) .
C13 C12 1.374(4) .
C4 C3 1.379(4) .
C2 C1 1.366(4) .
C9 C10 1.373(5) .
C12 C11 1.365(5) .
C11 C10 1.362(5) .
